data_1520928
loop_
_publ_author_name
'Catti, M.'
'Stramare, S.'
'Ibberson, R.'

_publ_section_title
;
 Lithium location in NASICON-type Li(+) conductors by neutron diffraction.
 I. Triclinic alpha'-Li Zr2 (P O4)3
;
_journal_name_full 'Solid State Ionics'
_journal_page_first 173
_journal_page_last 180
_journal_volume 123
_journal_year 1999
_chemical_formula_sum 'Li O12 P3 Zr2'
_chemical_name_systematic 'Li Zr2 (P O4)3'
_space_group_IT_number 2
_symmetry_space_group_name_Hall '-P 1 (1/2*x+1/2*y,1/2*x-1/2*y,-z)'
_symmetry_space_group_name_H-M 'C -1'
_cell_angle_alpha 89.661
_cell_angle_beta 123.912
_cell_angle_gamma 90.429
_cell_formula_units_Z 4
_cell_length_a 15.0718
_cell_length_b 8.8556
_cell_length_c 9.1234
_cell_volume 1010.532
_citation_journal_id_ASTM SSIOD3
_cod_data_source_file Catti_SSIOD3_1999_757.cif
_cod_data_source_block Li1O12P3Zr2
_cod_original_sg_symbol_H-M 'P -1 (a+b,a-b,-c)'
_cod_original_formula_sum 'Li1 O12 P3 Zr2'
_cod_database_code 1520928

loop_
_symmetry_equiv_pos_as_xyz
x,y,z
-x,-y,-z
x+1/2,y+1/2,z
-x+1/2,-y+1/2,-z

loop_
_atom_site_label
_atom_site_type_symbol
_atom_site_fract_x
_atom_site_fract_y
_atom_site_fract_z
_atom_site_occupancy
_atom_site_U_iso_or_equiv
P1 P+5 0.1469 0.1066 0.2645 1 0.0
O11 O-2 0.755 0.1463 0.247 1 0.0
O2 O-2 0.3411 0.3905 0.5625 1 0.0
O6 O-2 0.4393 0.1071 0.3099 1 0.0
O3 O-2 0.4055 0.0708 0.5961 1 0.0
O7 O-2 0.4623 0.3439 0.8912 1 0.0
P3 P+5 0.0074 0.5231 0.2554 1 0.0
O5 O-2 0.2304 0.1938 0.2635 1 0.0
O4 O-2 0.3724 0.4327 0.2769 1 0.0
O8 O-2 0.668 0.3618 0.9375 1 0.0
O1 O-2 0.5457 0.3078 0.6129 1 0.0
Li2 Li+1 0.714 0.9 0.314 0.29 0.0
Li1 Li+1 0.7258 0.0216 0.4115 0.71 0.0
O10 O-2 0.6601 0.4345 0.236 1 0.0
O12 O-2 0.5721 0.1477 0.2257 1 0.0
Zr2 Zr+4 0.6079 0.2515 0.061 1 0.0
O9 O-2 0.5668 0.0703 0.9086 1 0.0
P2 P+5 0.856 0.1084 0.2489 1 0.0
Zr1 Zr+4 0.3922 0.2475 0.4256 1 0.0
